data_4506548
loop_
_publ_author_name
'Li, Huijun'
'Zhao, Bei'
'Ding, Ran'
'Jia, Yanyuan'
'Hou, Hongwei'
'Fan, Yaoting'

_publ_section_title
;
 Structural Diversity for a Series of Novel Zn Metal--Organic Frameworks
 Based on Different Secondary Building Units
;
_journal_issue 8
_journal_name_full 'Crystal Growth &amp; Design'
_journal_page_first 4170
_journal_paper_doi 10.1021/cg3006794
_journal_volume 12
_journal_year 2012
_chemical_formula_sum 'C48 H64 N18 O26 Zn3'
_chemical_formula_weight 1505.28
_chemical_name_systematic
; 
 ? 
;
_space_group_IT_number 2
_symmetry_cell_setting triclinic
_symmetry_space_group_name_Hall '-P 1'
_symmetry_space_group_name_H-M 'P -1'
_atom_sites_solution_hydrogens geom
_atom_sites_solution_primary direct
_atom_sites_solution_secondary difmap
_audit_creation_method SHELXL-97
_cell_angle_alpha 78.30(3)
_cell_angle_beta 62.22(3)
_cell_angle_gamma 62.07(3)
_cell_formula_units_Z 1
_cell_length_a 12.618(3)
_cell_length_b 12.927(3)
_cell_length_c 13.012(3)
_cell_measurement_reflns_used 5291
_cell_measurement_temperature 293(2)
_cell_measurement_theta_max 29.0986
_cell_measurement_theta_min 2.0222
_cell_volume 1658.7(9)
_computing_structure_refinement 'SHELXL-97 (Sheldrick, 1997)'
_computing_structure_solution 'SHELXS-97 (Sheldrick, 1990)'
_diffrn_ambient_temperature 293(2)
_diffrn_detector_area_resol_mean 28.5714
_diffrn_measured_fraction_theta_full 0.997
_diffrn_measured_fraction_theta_max 0.997
_diffrn_measurement_device_type
;
Saturn724 (4x4 bin mode)
;
_diffrn_measurement_method dtprofit.ref
_diffrn_radiation_monochromator graphite
_diffrn_radiation_source 'fine-focus sealed tube'
_diffrn_radiation_type MoK\a
_diffrn_radiation_wavelength 0.71073
_diffrn_reflns_av_R_equivalents 0.0258
_diffrn_reflns_av_sigmaI/netI 0.0365
_diffrn_reflns_limit_h_max 15
_diffrn_reflns_limit_h_min -15
_diffrn_reflns_limit_k_max 15
_diffrn_reflns_limit_k_min -15
_diffrn_reflns_limit_l_max 15
_diffrn_reflns_limit_l_min -15
_diffrn_reflns_number 14385
_diffrn_reflns_theta_full 25.00
_diffrn_reflns_theta_max 25.00
_diffrn_reflns_theta_min 1.77
_diffrn_standards_decay_% 0
_diffrn_standards_interval_count 0
_diffrn_standards_interval_time 0
_diffrn_standards_number 0
_exptl_absorpt_coefficient_mu 1.168
_exptl_absorpt_correction_T_max 1.0000
_exptl_absorpt_correction_T_min 0.8876
_exptl_absorpt_correction_type multi-scan
_exptl_crystal_colour Colorless
_exptl_crystal_density_diffrn 1.507
_exptl_crystal_density_method 'not measured'
_exptl_crystal_description Prism
_exptl_crystal_F_000 776
_exptl_crystal_size_max 0.2000
_exptl_crystal_size_mid 0.2000
_exptl_crystal_size_min 0.2000
_refine_diff_density_max 1.840
_refine_diff_density_min -0.866
_refine_diff_density_rms 0.199
_refine_ls_extinction_method none
_refine_ls_goodness_of_fit_ref 1.085
_refine_ls_hydrogen_treatment constr
_refine_ls_matrix_type full
_refine_ls_number_parameters 430
_refine_ls_number_reflns 5829
_refine_ls_number_restraints 612
_refine_ls_restrained_S_all 1.064
_refine_ls_R_factor_all 0.0839
_refine_ls_R_factor_gt 0.0751
_refine_ls_shift/su_max 0.101
_refine_ls_shift/su_mean 0.002
_refine_ls_structure_factor_coef Fsqd
_refine_ls_weighting_details 'calc w=1/[\s^2^(Fo^2^)+(0.1530P)^2^+3.2863P] where P=(Fo^2^+2Fc^2^)/3'
_refine_ls_weighting_scheme calc
_refine_ls_wR_factor_gt 0.2311
_refine_ls_wR_factor_ref 0.2417
_reflns_number_gt 5082
_reflns_number_total 5829
_reflns_threshold_expression >2sigma(I)
_cod_data_source_file cg3006794_si_002.cif
_cod_data_source_block 6
_cod_depositor_comments
;
The following automatic conversions were performed:

'_exptl_absorpt_correction_type' value 'Multi-scan' changed to
'multi-scan' according to
/home/saulius/struct/CIF-dictionaries/cif_core.dic dictionary named
'cif_core.dic' version 2.4.2 from 2011-04-26.

Automatic conversion script
Id: cif_fix_values 1891 2012-01-12 08:04:46Z andrius 
;
_cod_original_cell_volume 1658.8(7)
_cod_original_sg_symbol_H-M P-1
_cod_database_code 4506548

loop_
_symmetry_equiv_pos_as_xyz
'x, y, z'
'-x, -y, -z'

loop_
_atom_site_label
_atom_site_type_symbol
_atom_site_fract_x
_atom_site_fract_y
_atom_site_fract_z
_atom_site_U_iso_or_equiv
_atom_site_adp_type
_atom_site_occupancy
_atom_site_symmetry_multiplicity
_atom_site_calc_flag
_atom_site_refinement_flags
Zn1 Zn 0.34177(3) 0.85875(3) 0.60613(3) 0.03268(11) Uani 1 1 d U
Zn2 Zn 0.0000 0.0000 1.0000 0.04282(15) Uani 1 2 d SU
O1 O 0.3185(3) 0.7401(4) 0.5490(3) 0.0867(10) Uani 1 1 d U
O2 O 0.1420(4) 0.8156(3) 0.7030(3) 0.0902(10) Uani 1 1 d U
O3 O -0.5138(3) 0.7729(2) 0.6523(3) 0.0592(8) Uani 1 1 d U
O4 O -0.6167(3) 0.6815(4) 0.7886(4) 0.1001(16) Uani 1 1 d U
O5 O 0.1511(2) 0.0055(2) 0.8349(2) 0.0446(7) Uani 1 1 d U
O6 O 0.2408(2) 0.0268(2) 0.6459(2) 0.0415(7) Uani 1 1 d U
O7 O 0.1758(2) 0.4171(2) 0.7055(3) 0.0537(8) Uani 1 1 d U
O8 O -0.1099(2) 0.3680(2) 0.6239(3) 0.0574(8) Uani 1 1 d U
O9 O -0.1722(3) 0.7341(2) 0.6687(3) 0.0585(9) Uani 1 1 d U
O10 O -0.0503(3) 0.1678(3) 1.0560(3) 0.0723(10) Uani 1 1 d U
H10 H -0.1123 0.1833 1.1210 0.108 Uiso 1 1 d R
N1 N 0.0379(3) 0.3894(2) 0.6592(3) 0.0362(7) Uani 1 1 d U
N2 N -0.1445(3) 0.5529(2) 0.6460(3) 0.0389(8) Uani 1 1 d U
N3 N 0.0036(3) 0.5788(2) 0.6864(3) 0.0433(8) Uani 1 1 d U
N7 N 0.4537(3) 0.8912(3) 0.4361(3) 0.0412(8) Uani 1 1 d U
N8 N 0.6028(4) 0.8518(4) 0.2534(3) 0.0598(11) Uani 1 1 d U
H7 H 0.6717 0.8114 0.1848 0.072 Uiso 1 1 d R
N9 N 0.5307(3) 0.9682(3) 0.2718(3) 0.0464(8) Uani 1 1 d U
N10 N 0.1364(3) -0.0779(3) 1.0739(3) 0.0479(9) Uani 1 1 d U
N11 N 0.2990(4) -0.2136(4) 1.1166(4) 0.0676(12) Uani 1 1 d U
H5 H 0.3756 -0.2798 1.1124 0.081 Uiso 1 1 d R
N12 N 0.2142(3) -0.1324(3) 1.2021(3) 0.0539(10) Uani 1 1 d U
C1 C 0.0092(4) -0.0987(4) 1.4674(4) 0.0566(10) Uani 1 1 d U
H1 H 0.0150 -0.1661 1.4456 0.068 Uiso 1 1 calc R
C2 C 0.1138(4) -0.0673(4) 1.4053(3) 0.0503(10) Uani 1 1 d U
C3 C 0.1006(4) 0.0333(4) 1.4413(4) 0.0547(11) Uani 1 1 d U
H3 H 0.1690 0.0564 1.4017 0.066 Uiso 1 1 calc R
C4 C 0.2356(4) -0.1410(5) 1.3067(4) 0.0709(15) Uani 1 1 d U
H4A H 0.3050 -0.1171 1.2874 0.085 Uiso 1 1 calc R
H4B H 0.2658 -0.2220 1.3302 0.085 Uiso 1 1 calc R
C5 C 0.2498(4) -0.1795(4) 1.0410(4) 0.0602(13) Uani 1 1 d U
C6 C 0.1167(4) -0.0504(4) 1.1764(3) 0.0490(10) Uani 1 1 d U
H6 H 0.0468 0.0151 1.2222 0.059 Uiso 1 1 calc R
C7 C 0.5524(4) 0.8076(4) 0.3554(4) 0.0520(12) Uani 1 1 d U
C8 C 0.4434(4) 0.9900(3) 0.3807(3) 0.0451(9) Uani 1 1 d U
H8 H 0.3832 1.0643 0.4139 0.054 Uiso 1 1 calc R
C9 C 0.5521(4) 1.0489(4) 0.1749(3) 0.0622(11) Uani 1 1 d U
H9A H 0.6428 1.0393 0.1417 0.075 Uiso 1 1 calc R
H9B H 0.4932 1.1291 0.2032 0.075 Uiso 1 1 calc R
C10 C 0.5253(3) 1.0240(3) 0.0833(3) 0.0459(9) Uani 1 1 d U
C11 C 0.6273(4) 0.9531(4) -0.0118(4) 0.0601(13) Uani 1 1 d U
H11 H 0.7142 0.9210 -0.0203 0.072 Uiso 1 1 calc R
C12 C 0.3980(4) 1.0706(4) 0.0943(4) 0.0552(12) Uani 1 1 d U
H12 H 0.3282 1.1186 0.1580 0.066 Uiso 1 1 calc R
C13 C 0.1628(3) 0.0672(3) 0.7476(3) 0.0349(8) Uani 1 1 d U
C14 C 0.0827(4) 0.1987(3) 0.7611(3) 0.0447(11) Uani 1 1 d U
H14A H 0.0945 0.2269 0.8169 0.054 Uiso 1 1 calc R
H14B H -0.0107 0.2171 0.7920 0.054 Uiso 1 1 calc R
C15 C 0.1220(3) 0.2624(3) 0.6474(3) 0.0376(9) Uani 1 1 d U
H15A H 0.2137 0.2483 0.6192 0.045 Uiso 1 1 calc R
H15B H 0.1161 0.2303 0.5900 0.045 Uiso 1 1 calc R
C16 C 0.0779(3) 0.4592(3) 0.6871(3) 0.0390(9) Uani 1 1 d U
C17 C -0.0732(3) 0.4315(3) 0.6419(3) 0.0394(9) Uani 1 1 d U
C18 C -0.1082(3) 0.6287(3) 0.6680(3) 0.0416(10) Uani 1 1 d U
C19 C 0.0475(4) 0.6551(3) 0.7114(4) 0.0517(11) Uani 1 1 d U
H19A H 0.0657 0.6269 0.7790 0.062 Uiso 1 1 calc R
H19B H -0.0230 0.7341 0.7288 0.062 Uiso 1 1 calc R
C20 C 0.1700(4) 0.6567(4) 0.6098(4) 0.0530(10) Uani 1 1 d U
H20A H 0.1550 0.6752 0.5403 0.064 Uiso 1 1 calc R
H20B H 0.2430 0.5793 0.5986 0.064 Uiso 1 1 calc R
C21 C 0.2080(4) 0.7449(4) 0.6264(4) 0.0607(11) Uani 1 1 d U
C22 C -0.2642(4) 0.6017(4) 0.6263(3) 0.0458(10) Uani 1 1 d U
H22A H -0.2522 0.5504 0.5729 0.055 Uiso 1 1 calc R
H22B H -0.2759 0.6773 0.5901 0.055 Uiso 1 1 calc R
C23 C -0.3878(4) 0.6165(4) 0.7366(4) 0.0494(11) Uani 1 1 d U
H23A H -0.3883 0.6511 0.7965 0.059 Uiso 1 1 calc R
H23B H -0.3857 0.5400 0.7625 0.059 Uiso 1 1 calc R
C24 C -0.5147(4) 0.6929(4) 0.7219(4) 0.0547(12) Uani 1 1 d U
O12 O 0.2047(16) 0.4242(18) 0.0504(16) 0.454(8) Uani 1 1 d U
O13 O 0.1371(12) 0.3079(15) 0.9667(8) 0.374(12) Uani 1 1 d U
O11 O 0.4987(14) 0.5581(12) 0.3523(19) 0.401(13) Uani 1 1 d U

loop_
_atom_site_aniso_label
_atom_site_aniso_U_11
_atom_site_aniso_U_22
_atom_site_aniso_U_33
_atom_site_aniso_U_23
_atom_site_aniso_U_13
_atom_site_aniso_U_12
Zn1 0.03404(15) 0.02762(17) 0.03800(18) 0.00137(14) -0.01754(14) -0.01272(13)
Zn2 0.0619(3) 0.0451(3) 0.0334(3) 0.0107(2) -0.0226(2) -0.0338(2)
O1 0.1051(15) 0.1106(19) 0.0809(19) 0.0116(16) -0.0431(15) -0.0747(14)
O2 0.1380(17) 0.0522(16) 0.121(2) -0.0075(15) -0.0927(15) -0.0313(15)
O3 0.0696(12) 0.0385(13) 0.0865(16) 0.0111(12) -0.0561(12) -0.0174(11)
O4 0.0588(16) 0.131(3) 0.099(3) 0.038(2) -0.0365(17) -0.0433(18)
O5 0.0496(11) 0.0383(12) 0.0394(12) 0.0121(10) -0.0158(10) -0.0218(9)
O6 0.0490(11) 0.0245(10) 0.0380(12) 0.0000(9) -0.0137(10) -0.0108(9)
O7 0.0546(11) 0.0389(12) 0.0812(16) 0.0084(12) -0.0419(11) -0.0205(10)
O8 0.0558(11) 0.0402(13) 0.0894(17) -0.0076(12) -0.0430(12) -0.0154(10)
O9 0.0512(13) 0.0252(12) 0.0805(19) -0.0009(12) -0.0235(13) -0.0064(11)
O10 0.1189(18) 0.0613(14) 0.0546(16) 0.0050(12) -0.0331(15) -0.0580(13)
N1 0.0353(11) 0.0248(12) 0.0458(14) 0.0051(11) -0.0168(11) -0.0134(10)
N2 0.0338(11) 0.0274(13) 0.0490(15) 0.0028(11) -0.0185(11) -0.0082(10)
N3 0.0433(12) 0.0297(12) 0.0588(17) 0.0005(12) -0.0196(12) -0.0193(10)
N7 0.0398(12) 0.0452(15) 0.0361(14) 0.0014(12) -0.0143(11) -0.0186(11)
N8 0.0524(17) 0.068(2) 0.0381(17) -0.0056(15) -0.0065(15) -0.0210(16)
N9 0.0648(13) 0.0536(15) 0.0407(14) 0.0098(12) -0.0280(11) -0.0387(12)
N10 0.0560(13) 0.0572(16) 0.0394(15) 0.0074(13) -0.0211(12) -0.0331(12)
N11 0.0564(17) 0.065(2) 0.070(2) -0.0112(18) -0.0278(16) -0.0122(17)
N12 0.0525(14) 0.0547(18) 0.0546(17) -0.0030(14) -0.0261(13) -0.0186(14)
C1 0.0771(17) 0.0403(17) 0.077(2) 0.0013(16) -0.0485(16) -0.0282(15)
C2 0.0630(16) 0.0469(19) 0.0553(18) 0.0062(15) -0.0416(14) -0.0202(15)
C3 0.0641(16) 0.053(2) 0.065(2) 0.0112(17) -0.0378(16) -0.0327(15)
C4 0.066(2) 0.079(3) 0.070(2) 0.000(2) -0.0453(18) -0.016(2)
C5 0.0570(19) 0.064(2) 0.057(2) -0.0024(19) -0.0197(18) -0.0278(18)
C6 0.0602(16) 0.0507(19) 0.0449(18) 0.0055(15) -0.0293(14) -0.0258(15)
C7 0.0435(17) 0.055(2) 0.0434(19) 0.0016(17) -0.0153(15) -0.0138(16)
C8 0.0606(15) 0.0456(17) 0.0410(16) 0.0058(14) -0.0274(14) -0.0280(14)
C9 0.1033(19) 0.079(2) 0.0456(18) 0.0247(16) -0.0443(16) -0.0674(17)
C10 0.0693(15) 0.0581(17) 0.0351(15) 0.0135(13) -0.0276(13) -0.0458(13)
C11 0.0490(16) 0.086(3) 0.051(2) 0.0077(19) -0.0242(16) -0.0327(18)
C12 0.0605(19) 0.061(2) 0.0386(18) -0.0069(17) -0.0188(16) -0.0219(18)
C13 0.0345(12) 0.0308(14) 0.0415(16) 0.0050(12) -0.0168(12) -0.0169(11)
C14 0.0457(17) 0.0277(16) 0.0407(19) 0.0035(14) -0.0074(15) -0.0129(14)
C15 0.0354(14) 0.0284(15) 0.0401(17) 0.0003(13) -0.0127(13) -0.0103(12)
C16 0.0416(14) 0.0296(15) 0.0468(18) 0.0057(13) -0.0190(13) -0.0180(12)
C17 0.0384(14) 0.0325(16) 0.0426(17) -0.0011(13) -0.0157(13) -0.0128(13)
C18 0.0376(15) 0.0281(16) 0.0461(19) 0.0061(14) -0.0127(14) -0.0118(13)
C19 0.0636(18) 0.0381(17) 0.056(2) -0.0045(15) -0.0219(17) -0.0259(15)
C20 0.0672(16) 0.0495(18) 0.060(2) 0.0061(16) -0.0307(16) -0.0368(14)
C21 0.0827(17) 0.068(2) 0.0615(18) 0.0252(16) -0.0508(15) -0.0449(16)
C22 0.0462(15) 0.0416(19) 0.0437(17) 0.0073(15) -0.0245(14) -0.0118(15)
C23 0.0411(15) 0.048(2) 0.053(2) 0.0127(16) -0.0254(14) -0.0144(15)
C24 0.0454(16) 0.055(2) 0.064(2) 0.0036(18) -0.0278(16) -0.0191(16)
O12 0.586(11) 0.651(17) 0.385(15) -0.033(13) -0.210(12) -0.444(12)
O13 0.209(9) 0.48(2) 0.111(6) 0.052(9) -0.034(6) 0.038(12)
O11 0.280(11) 0.260(12) 0.60(3) 0.131(14) -0.153(16) -0.149(9)

loop_
_atom_type_symbol
_atom_type_description
_atom_type_scat_dispersion_real
_atom_type_scat_dispersion_imag
_atom_type_scat_source
C C 0.0033 0.0016 'International Tables Vol C Tables 4.2.6.8 and 6.1.1.4'
H H 0.0000 0.0000 'International Tables Vol C Tables 4.2.6.8 and 6.1.1.4'
N N 0.0061 0.0033 'International Tables Vol C Tables 4.2.6.8 and 6.1.1.4'
O O 0.0106 0.0060 'International Tables Vol C Tables 4.2.6.8 and 6.1.1.4'
Zn Zn 0.2839 1.4301 'International Tables Vol C Tables 4.2.6.8 and 6.1.1.4'

loop_
_geom_angle_atom_site_label_1
_geom_angle_atom_site_label_2
_geom_angle_atom_site_label_3
_geom_angle
_geom_angle_site_symmetry_1
_geom_angle_site_symmetry_3
O3 Zn1 O6 116.04(14) 1_655 1_565
O3 Zn1 O1 107.34(15) 1_655 .
O6 Zn1 O1 135.81(14) 1_565 .
O3 Zn1 N7 97.59(13) 1_655 .
O6 Zn1 N7 91.70(12) 1_565 .
O1 Zn1 N7 90.65(15) . .
N10 Zn2 N10 180.000(1) . 2_557
N10 Zn2 O5 88.55(12) . 2_557
N10 Zn2 O5 91.45(12) 2_557 2_557
N10 Zn2 O5 91.45(12) . .
N10 Zn2 O5 88.55(12) 2_557 .
O5 Zn2 O5 180.0 2_557 .
N10 Zn2 O10 90.57(15) . 2_557
N10 Zn2 O10 89.43(15) 2_557 2_557
O5 Zn2 O10 94.52(12) 2_557 2_557
O5 Zn2 O10 85.48(12) . 2_557
N10 Zn2 O10 89.43(15) . .
N10 Zn2 O10 90.57(15) 2_557 .
O5 Zn2 O10 85.48(12) 2_557 .
O5 Zn2 O10 94.52(12) . .
O10 Zn2 O10 180.000(1) 2_557 .
C21 O1 Zn1 103.2(3) . .
C24 O3 Zn1 121.0(3) . 1_455
C13 O5 Zn2 138.7(2) . .
C13 O6 Zn1 123.9(2) . 1_545
Zn2 O10 H10 109.4 . .
C17 N1 C16 123.9(3) . .
C17 N1 C15 118.5(3) . .
C16 N1 C15 117.6(3) . .
C18 N2 C17 123.4(3) . .
C18 N2 C22 118.8(3) . .
C17 N2 C22 117.8(4) . .
C18 N3 C16 123.8(4) . .
C18 N3 C19 119.3(3) . .
C16 N3 C19 116.9(3) . .
C8 N7 C7 104.6(3) . .
C8 N7 Zn1 130.9(2) . .
C7 N7 Zn1 124.4(3) . .
C7 N8 N9 103.8(3) . .
C7 N8 H7 127.8 . .
N9 N8 H7 128.4 . .
C8 N9 N8 109.6(3) . .
C8 N9 C9 130.0(3) . .
N8 N9 C9 120.3(3) . .
C6 N10 C5 104.4(4) . .
C6 N10 Zn2 126.3(2) . .
C5 N10 Zn2 128.2(3) . .
C5 N11 N12 104.5(4) . .
C5 N11 H5 127.6 . .
N12 N11 H5 127.9 . .
C6 N12 N11 110.3(4) . .
C6 N12 C4 128.7(4) . .
N11 N12 C4 121.0(4) . .
C3 C1 C2 121.2(4) 2_558 .
C3 C1 H1 119.4 2_558 .
C2 C1 H1 119.4 . .
C3 C2 C1 117.2(3) . .
C3 C2 C4 121.7(4) . .
C1 C2 C4 121.1(4) . .
C1 C3 C2 121.6(4) 2_558 .
C1 C3 H3 119.2 2_558 .
C2 C3 H3 119.2 . .
N12 C4 C2 112.6(4) . .
N12 C4 H4A 109.1 . .
C2 C4 H4A 109.1 . .
N12 C4 H4B 109.1 . .
C2 C4 H4B 109.1 . .
H4A C4 H4B 107.8 . .
N11 C5 N10 112.6(4) . .
N10 C6 N12 108.3(3) . .
N10 C6 H6 125.9 . .
N12 C6 H6 125.9 . .
N8 C7 N7 112.2(4) . .
N9 C8 N7 109.8(3) . .
N9 C8 H8 125.1 . .
N7 C8 H8 125.1 . .
N9 C9 C10 109.7(4) . .
N9 C9 H9A 109.7 . .
C10 C9 H9A 109.7 . .
N9 C9 H9B 109.7 . .
C10 C9 H9B 109.7 . .
H9A C9 H9B 108.2 . .
C12 C10 C11 118.8(4) . .
C12 C10 C9 120.2(3) . .
C11 C10 C9 121.0(4) . .
C12 C11 C10 120.7(4) 2_675 .
C12 C11 H11 119.7 2_675 .
C10 C11 H11 119.7 . .
C10 C12 C11 120.5(4) . 2_675
C10 C12 H12 119.7 . .
C11 C12 H12 119.7 2_675 .
O5 C13 O6 123.4(3) . .
O5 C13 C14 119.8(3) . .
O6 C13 C14 116.8(3) . .
C13 C14 C15 113.0(3) . .
C13 C14 H14A 109.0 . .
C15 C14 H14A 109.0 . .
C13 C14 H14B 109.0 . .
C15 C14 H14B 109.0 . .
H14A C14 H14B 107.8 . .
N1 C15 C14 112.9(3) . .
N1 C15 H15A 109.0 . .
C14 C15 H15A 109.0 . .
N1 C15 H15B 109.0 . .
C14 C15 H15B 109.0 . .
H15A C15 H15B 107.8 . .
O7 C16 N3 122.4(4) . .
O7 C16 N1 121.6(3) . .
N3 C16 N1 115.9(3) . .
O8 C17 N1 122.6(3) . .
O8 C17 N2 121.1(4) . .
N1 C17 N2 116.3(4) . .
O9 C18 N3 122.4(4) . .
O9 C18 N2 121.1(4) . .
N3 C18 N2 116.5(3) . .
N3 C19 C20 111.0(3) . .
N3 C19 H19A 109.4 . .
C20 C19 H19A 109.4 . .
N3 C19 H19B 109.4 . .
C20 C19 H19B 109.4 . .
H19A C19 H19B 108.0 . .
C19 C20 C21 112.4(4) . .
C19 C20 H20A 109.1 . .
C21 C20 H20A 109.1 . .
C19 C20 H20B 109.1 . .
C21 C20 H20B 109.1 . .
H20A C20 H20B 107.9 . .
O2 C21 O1 120.6(5) . .
O2 C21 C20 125.0(4) . .
O1 C21 C20 114.4(4) . .
N2 C22 C23 113.0(3) . .
N2 C22 H22A 109.0 . .
C23 C22 H22A 109.0 . .
N2 C22 H22B 109.0 . .
C23 C22 H22B 109.0 . .
H22A C22 H22B 107.8 . .
C22 C23 C24 113.0(4) . .
C22 C23 H23A 109.0 . .
C24 C23 H23A 109.0 . .
C22 C23 H23B 109.0 . .
C24 C23 H23B 109.0 . .
H23A C23 H23B 107.8 . .
O3 C24 O4 122.8(4) . .
O3 C24 C23 117.4(4) . .
O4 C24 C23 119.2(4) . .

loop_
_geom_bond_atom_site_label_1
_geom_bond_atom_site_label_2
_geom_bond_distance
_geom_bond_site_symmetry_2
Zn1 O3 1.941(3) 1_655
Zn1 O6 1.965(2) 1_565
Zn1 O1 2.020(5) .
Zn1 N7 2.082(3) .
Zn2 N10 2.104(4) .
Zn2 N10 2.104(4) 2_557
Zn2 O5 2.122(3) 2_557
Zn2 O5 2.122(3) .
Zn2 O10 2.135(3) 2_557
Zn2 O10 2.135(3) .
O1 C21 1.264(5) .
O2 C21 1.185(6) .
O3 C24 1.229(6) .
O3 Zn1 1.941(3) 1_455
O4 C24 1.231(6) .
O5 C13 1.239(4) .
O6 C13 1.256(4) .
O6 Zn1 1.965(2) 1_545
O7 C16 1.214(5) .
O8 C17 1.217(5) .
O9 C18 1.215(4) .
O10 H10 0.8201 .
N1 C17 1.357(5) .
N1 C16 1.389(6) .
N1 C15 1.471(4) .
N2 C18 1.380(6) .
N2 C17 1.393(4) .
N2 C22 1.466(5) .
N3 C18 1.366(5) .
N3 C16 1.384(4) .
N3 C19 1.481(6) .
N7 C8 1.313(5) .
N7 C7 1.342(5) .
N8 C7 1.318(6) .
N8 N9 1.345(5) .
N8 H7 0.9300 .
N9 C8 1.311(5) .
N9 C9 1.471(5) .
N10 C6 1.330(6) .
N10 C5 1.360(5) .
N11 C5 1.299(7) .
N11 N12 1.340(5) .
N11 H5 0.9300 .
N12 C6 1.329(5) .
N12 C4 1.479(7) .
C1 C3 1.350(5) 2_558
C1 C2 1.391(6) .
C1 H1 0.9300 .
C2 C3 1.383(7) .
C2 C4 1.484(6) .
C3 C1 1.350(5) 2_558
C3 H3 0.9300 .
C4 H4A 0.9700 .
C4 H4B 0.9700 .
C6 H6 0.9300 .
C8 H8 0.9300 .
C9 C10 1.507(6) .
C9 H9A 0.9700 .
C9 H9B 0.9700 .
C10 C12 1.371(6) .
C10 C11 1.377(5) .
C11 C12 1.376(7) 2_675
C11 H11 0.9300 .
C12 C11 1.376(7) 2_675
C12 H12 0.9300 .
C13 C14 1.512(5) .
C14 C15 1.523(5) .
C14 H14A 0.9700 .
C14 H14B 0.9700 .
C15 H15A 0.9700 .
C15 H15B 0.9700 .
C19 C20 1.500(6) .
C19 H19A 0.9700 .
C19 H19B 0.9700 .
C20 C21 1.512(7) .
C20 H20A 0.9700 .
C20 H20B 0.9700 .
C22 C23 1.508(5) .
C22 H22A 0.9700 .
C22 H22B 0.9700 .
C23 C24 1.518(6) .
C23 H23A 0.9700 .
C23 H23B 0.9700 .

loop_
_geom_torsion_atom_site_label_1
_geom_torsion_atom_site_label_2
_geom_torsion_atom_site_label_3
_geom_torsion_atom_site_label_4
_geom_torsion
_geom_torsion_site_symmetry_1
_geom_torsion_site_symmetry_4
O3 Zn1 O1 C21 110.9(3) 1_655 .
O6 Zn1 O1 C21 -57.8(4) 1_565 .
N7 Zn1 O1 C21 -150.9(3) . .
N10 Zn2 O5 C13 -149.1(4) . .
N10 Zn2 O5 C13 30.9(4) 2_557 .
O5 Zn2 O5 C13 -33.6(4) 2_557 .
O10 Zn2 O5 C13 120.5(4) 2_557 .
O10 Zn2 O5 C13 -59.5(4) . .
O3 Zn1 N7 C8 -122.9(4) 1_655 .
O6 Zn1 N7 C8 -6.4(4) 1_565 .
O1 Zn1 N7 C8 129.5(4) . .
O3 Zn1 N7 C7 61.3(4) 1_655 .
O6 Zn1 N7 C7 177.9(4) 1_565 .
O1 Zn1 N7 C7 -46.3(4) . .
C7 N8 N9 C8 0.8(5) . .
C7 N8 N9 C9 -176.2(4) . .
N10 Zn2 N10 C6 49(100) 2_557 .
O5 Zn2 N10 C6 -43.0(4) 2_557 .
O5 Zn2 N10 C6 137.0(4) . .
O10 Zn2 N10 C6 -137.5(4) 2_557 .
O10 Zn2 N10 C6 42.5(4) . .
N10 Zn2 N10 C5 -145(100) 2_557 .
O5 Zn2 N10 C5 122.8(4) 2_557 .
O5 Zn2 N10 C5 -57.2(4) . .
O10 Zn2 N10 C5 28.3(4) 2_557 .
O10 Zn2 N10 C5 -151.7(4) . .
C5 N11 N12 C6 -0.8(6) . .
C5 N11 N12 C4 179.5(5) . .
C3 C1 C2 C3 0.2(7) 2_558 .
C3 C1 C2 C4 178.5(4) 2_558 .
C1 C2 C3 C1 -0.2(7) . 2_558
C4 C2 C3 C1 -178.5(4) . 2_558
C6 N12 C4 C2 18.4(8) . .
N11 N12 C4 C2 -161.9(5) . .
C3 C2 C4 N12 -108.5(5) . .
C1 C2 C4 N12 73.2(6) . .
N12 N11 C5 N10 0.7(6) . .
C6 N10 C5 N11 -0.3(6) . .
Zn2 N10 C5 N11 -168.5(3) . .
C5 N10 C6 N12 -0.2(5) . .
Zn2 N10 C6 N12 168.3(3) . .
N11 N12 C6 N10 0.6(5) . .
C4 N12 C6 N10 -179.7(5) . .
N9 N8 C7 N7 -0.7(6) . .
C8 N7 C7 N8 0.3(6) . .
Zn1 N7 C7 N8 176.9(3) . .
N8 N9 C8 N7 -0.7(5) . .
C9 N9 C8 N7 176.0(4) . .
C7 N7 C8 N9 0.3(5) . .
Zn1 N7 C8 N9 -176.1(3) . .
C8 N9 C9 C10 -116.3(5) . .
N8 N9 C9 C10 60.1(5) . .
N9 C9 C10 C12 83.0(5) . .
N9 C9 C10 C11 -96.0(5) . .
C12 C10 C11 C12 0.0(8) . 2_675
C9 C10 C11 C12 179.1(4) . 2_675
C11 C10 C12 C11 0.0(8) . 2_675
C9 C10 C12 C11 -179.1(4) . 2_675
Zn2 O5 C13 O6 -144.3(3) . .
Zn2 O5 C13 C14 37.1(6) . .
Zn1 O6 C13 O5 7.4(6) 1_545 .
Zn1 O6 C13 C14 -173.9(3) 1_545 .
O5 C13 C14 C15 172.4(4) . .
O6 C13 C14 C15 -6.3(6) . .
C17 N1 C15 C14 -90.1(4) . .
C16 N1 C15 C14 90.1(4) . .
C13 C14 C15 N1 176.1(4) . .
C18 N3 C16 O7 -178.9(4) . .
C19 N3 C16 O7 -1.0(5) . .
C18 N3 C16 N1 4.5(5) . .
C19 N3 C16 N1 -177.6(3) . .
C17 N1 C16 O7 177.5(3) . .
C15 N1 C16 O7 -2.7(5) . .
C17 N1 C16 N3 -5.8(5) . .
C15 N1 C16 N3 174.0(3) . .
C16 N1 C17 O8 -175.8(3) . .
C15 N1 C17 O8 4.4(5) . .
C16 N1 C17 N2 4.1(5) . .
C15 N1 C17 N2 -175.7(3) . .
C18 N2 C17 O8 179.0(3) . .
C22 N2 C17 O8 -0.8(5) . .
C18 N2 C17 N1 -1.0(5) . .
C22 N2 C17 N1 179.2(3) . .
C16 N3 C18 O9 179.4(4) . .
C19 N3 C18 O9 1.6(6) . .
C16 N3 C18 N2 -1.7(5) . .
C19 N3 C18 N2 -179.5(3) . .
C17 N2 C18 O9 178.7(3) . .
C22 N2 C18 O9 -1.5(5) . .
C17 N2 C18 N3 -0.2(5) . .
C22 N2 C18 N3 179.6(3) . .
C18 N3 C19 C20 -108.0(4) . .
C16 N3 C19 C20 74.1(4) . .
N3 C19 C20 C21 173.0(3) . .
Zn1 O1 C21 O2 5.6(6) . .
Zn1 O1 C21 C20 -175.6(3) . .
C19 C20 C21 O2 -8.8(7) . .
C19 C20 C21 O1 172.5(4) . .
C18 N2 C22 C23 -90.2(4) . .
C17 N2 C22 C23 89.6(4) . .
N2 C22 C23 C24 166.1(4) . .
Zn1 O3 C24 O4 -19.6(7) 1_455 .
Zn1 O3 C24 C23 169.2(3) 1_455 .
C22 C23 C24 O3 -32.6(6) . .
C22 C23 C24 O4 155.9(5) . .
